data_1516389
loop_
_publ_author_name
'Mart\'inez Casado, F J'
'Ramos Riesco, M.'
'Garc\'ia P\'erez, M V'
'Redondo, M. I.'
'L\'opez-Andr\'es, S'
'Rodr\'iguez Cheda, J A'

_publ_section_title
;
 Structural and thermodynamic study on short metal alkanoates: lithium
 propanoate and pentanoate.
;
_journal_issue 39
_journal_name_full 'The journal of physical chemistry. B'
_journal_page_first 12896
_journal_page_last 12902
_journal_paper_doi 10.1021/jp9047715
_journal_volume 113
_journal_year 2009
_chemical_formula_moiety (Li+),(C5H9O2-)
_chemical_formula_sum 'C5 H9 Li O2'
_chemical_formula_weight 108.06
_chemical_melting_point 576.5
_chemical_name_common 'Lithium Valerate'
_chemical_name_systematic
;
 Lithium Pentanoate
;
_space_group_IT_number 14
_symmetry_cell_setting monoclinic
_symmetry_space_group_name_Hall '-P 2ybc'
_symmetry_space_group_name_H-M 'P 1 21/c 1'
_atom_sites_solution_hydrogens geom
_atom_sites_solution_primary direct
_atom_sites_solution_secondary difmap
_audit_creation_method SHELXL-97
_audit_update_record
;
2009-05-05 # Formatted by publCIF
;
_cell_angle_alpha 90.00
_cell_angle_beta 95.81(3)
_cell_angle_gamma 90.00
_cell_formula_units_Z 4
_cell_length_a 14.181(3)
_cell_length_b 4.8890(10)
_cell_length_c 8.6300(17)
_cell_measurement_temperature 100(2)
_cell_volume 595.3(2)
_computing_cell_refinement 'DENZO-SMN (Otwinowski & Minor, 1997)'
_computing_data_collection 'CCD Server Software Huber'
_computing_data_reduction DENZO-SMN
_computing_molecular_graphics 'Mercury 1.4.2. and ORTEP-3 (Farrugia, 1997)'
_computing_publication_material 'SHELXL-97 (Sheldrick, 1997)'
_computing_structure_refinement 'SHELXL-97 (Sheldrick, 1997)'
_computing_structure_solution 'SHELXS-97 (Sheldrick, 1990)'
_diffrn_ambient_temperature 100(2)
_diffrn_detector_area_resol_mean 9.77
_diffrn_measured_fraction_theta_full 0.968
_diffrn_measured_fraction_theta_max 0.968
_diffrn_measurement_device_type ADSCq210rCCD-HUBER
_diffrn_measurement_method 'f\ scans'
_diffrn_radiation_monochromator Synchrotron
_diffrn_radiation_source Synchrotron
_diffrn_radiation_type Synchrotron
_diffrn_radiation_wavelength 0.75140
_diffrn_reflns_av_R_equivalents 0.0000
_diffrn_reflns_av_sigmaI/netI 0.0646
_diffrn_reflns_limit_h_max 17
_diffrn_reflns_limit_h_min -17
_diffrn_reflns_limit_k_max 0
_diffrn_reflns_limit_k_min -6
_diffrn_reflns_limit_l_max 10
_diffrn_reflns_limit_l_min 0
_diffrn_reflns_number 1230
_diffrn_reflns_theta_full 28.47
_diffrn_reflns_theta_max 28.47
_diffrn_reflns_theta_min 3.05
_exptl_absorpt_coefficient_mu 0.088
_exptl_absorpt_correction_type none
_exptl_crystal_colour Colourless
_exptl_crystal_density_diffrn 1.206
_exptl_crystal_density_method 'not measured'
_exptl_crystal_description flake
_exptl_crystal_F_000 232
_exptl_crystal_size_max 0.080
_exptl_crystal_size_mid 0.060
_exptl_crystal_size_min 0.007
_refine_diff_density_max 0.344
_refine_diff_density_min -0.340
_refine_diff_density_rms 0.073
_refine_ls_extinction_method none
_refine_ls_goodness_of_fit_ref 1.062
_refine_ls_hydrogen_treatment refxyz
_refine_ls_matrix_type full
_refine_ls_number_parameters 109
_refine_ls_number_reflns 1230
_refine_ls_number_restraints 1
_refine_ls_restrained_S_all 1.061
_refine_ls_R_factor_all 0.1133
_refine_ls_R_factor_gt 0.0815
_refine_ls_shift/su_max 0.001
_refine_ls_shift/su_mean 0.000
_refine_ls_structure_factor_coef Fsqd
_refine_ls_weighting_details 'calc w=1/[\s^2^(Fo^2^)+(0.1603P)^2^+0.1322P] where P=(Fo^2^+2Fc^2^)/3'
_refine_ls_weighting_scheme calc
_refine_ls_wR_factor_gt 0.2176
_refine_ls_wR_factor_ref 0.2537
_reflns_number_gt 812
_reflns_number_total 1230
_reflns_threshold_expression >2sigma(I)
_cod_data_source_file jp9047715_si_002.cif
_cod_data_source_block LiC5_100K
_cod_depositor_comments
;
The following automatic conversions were performed:

'_symmetry_cell_setting' value 'Monoclinic' changed to 'monoclinic'
according to
/usr/data/users/saulius/automatic-downloads/retrospective/ACS/lib/dictionaries/cif_core.dic
dictionary named 'cif_core.dic' version 2.4.2 from 2011-04-26.

Automatic conversion script
Id: cif_fix_values 2281 2013-09-26 08:29:07Z andrius 
;
_cod_original_sg_symbol_H-M P21/c
_cod_database_code 1516389

loop_
_symmetry_equiv_pos_as_xyz
'x, y, z'
'-x, y+1/2, -z+1/2'
'-x, -y, -z'
'x, -y-1/2, z-1/2'

loop_
_atom_site_label
_atom_site_type_symbol
_atom_site_fract_x
_atom_site_fract_y
_atom_site_fract_z
_atom_site_U_iso_or_equiv
_atom_site_adp_type
_atom_site_occupancy
_atom_site_symmetry_multiplicity
_atom_site_calc_flag
_atom_site_refinement_flags
H2A H 0.855(3) 0.628(9) 0.562(5) 0.071(11) Uiso 1 1 d .
H3B H 0.781(2) 0.232(7) 0.623(4) 0.059(9) Uiso 1 1 d .
H3A H 0.724(3) 0.237(8) 0.446(4) 0.066(10) Uiso 1 1 d .
H5A H 0.555(3) 0.163(9) 0.535(4) 0.094(13) Uiso 1 1 d D
H4A H 0.685(3) 0.617(9) 0.706(5) 0.091(13) Uiso 1 1 d .
H5C H 0.533(4) 0.400(12) 0.696(6) 0.124(17) Uiso 1 1 d .
H2B H 0.786(2) 0.659(8) 0.399(4) 0.062(10) Uiso 1 1 d .
H5B H 0.618(3) 0.138(10) 0.717(4) 0.084(12) Uiso 1 1 d D
H4B H 0.637(3) 0.628(9) 0.516(4) 0.068(10) Uiso 1 1 d .
O1 O 0.92127(15) 0.1670(4) 0.4467(2) 0.0541(7) Uani 1 1 d .
O2 O 0.94008(16) 0.5471(4) 0.3131(2) 0.0540(7) Uani 1 1 d .
C1 C 0.8982(2) 0.4095(6) 0.4095(3) 0.0499(8) Uani 1 1 d .
C2 C 0.8191(3) 0.5413(6) 0.4842(4) 0.0555(9) Uani 1 1 d .
C3 C 0.7467(2) 0.3433(6) 0.5397(4) 0.0559(9) Uani 1 1 d .
C4 C 0.6632(3) 0.4897(7) 0.6003(5) 0.0630(9) Uani 1 1 d .
C5 C 0.5868(3) 0.2900(8) 0.6418(6) 0.0722(11) Uani 1 1 d .
Li1 Li 1.0023(4) 0.0977(10) 0.6458(7) 0.0572(13) Uani 1 1 d .

loop_
_atom_site_aniso_label
_atom_site_aniso_U_11
_atom_site_aniso_U_22
_atom_site_aniso_U_33
_atom_site_aniso_U_23
_atom_site_aniso_U_13
_atom_site_aniso_U_12
O1 0.0731(15) 0.0284(10) 0.0629(14) 0.0021(8) 0.0174(11) 0.0022(8)
O2 0.0755(15) 0.0310(10) 0.0583(13) -0.0005(8) 0.0212(11) -0.0013(8)
C1 0.0677(19) 0.0301(12) 0.0531(16) -0.0006(11) 0.0126(14) 0.0006(12)
C2 0.069(2) 0.0366(15) 0.0629(19) -0.0005(13) 0.0178(17) 0.0029(13)
C3 0.064(2) 0.0425(16) 0.063(2) -0.0007(14) 0.0156(16) 0.0031(13)
C4 0.068(2) 0.0471(17) 0.077(2) -0.0030(16) 0.0212(18) 0.0028(14)
C5 0.071(2) 0.060(2) 0.089(3) -0.0002(19) 0.025(2) -0.0008(17)
Li1 0.077(3) 0.032(2) 0.065(3) 0.005(2) 0.016(3) 0.005(2)

loop_
_atom_type_symbol
_atom_type_description
_atom_type_scat_dispersion_real
_atom_type_scat_dispersion_imag
_atom_type_scat_source
C C 0.0033 0.0016 'International Tables Vol C Tables 4.2.6.8 and 6.1.1.4'
H H 0.0000 0.0000 'International Tables Vol C Tables 4.2.6.8 and 6.1.1.4'
Li Li -0.0003 0.0001 'International Tables Vol C Tables 4.2.6.8 and 6.1.1.4'
O O 0.0106 0.0060 'International Tables Vol C Tables 4.2.6.8 and 6.1.1.4'

loop_
_geom_angle_atom_site_label_1
_geom_angle_atom_site_label_2
_geom_angle_atom_site_label_3
_geom_angle
_geom_angle_site_symmetry_1
_geom_angle_site_symmetry_3
C1 O1 Li1 132.2(2) . 3_756
C1 O1 Li1 119.3(2) . .
Li1 O1 Li1 86.7(3) 3_756 .
C1 O2 Li1 125.9(2) . 4_565
C1 O2 Li1 125.0(2) . 3_766
Li1 O2 Li1 104.65(18) 4_565 3_766
O1 C1 O2 122.7(3) . .
O1 C1 C2 118.8(3) . .
O2 C1 C2 118.5(3) . .
C1 C2 C3 114.9(2) . .
C1 C2 H2A 98(3) . .
C3 C2 H2A 114(2) . .
C1 C2 H2B 104(2) . .
C3 C2 H2B 108(2) . .
H2A C2 H2B 117(3) . .
C4 C3 C2 112.5(3) . .
C4 C3 H3B 111(2) . .
C2 C3 H3B 106(2) . .
C4 C3 H3A 109(2) . .
C2 C3 H3A 104(2) . .
H3B C3 H3A 114(3) . .
C3 C4 C5 112.0(3) . .
C3 C4 H4A 113(2) . .
C5 C4 H4A 108(2) . .
C3 C4 H4B 108(2) . .
C5 C4 H4B 112(2) . .
H4A C4 H4B 105(3) . .
C4 C5 H5A 112(2) . .
C4 C5 H5C 109(3) . .
H5A C5 H5C 112(4) . .
C4 C5 H5B 109(2) . .
H5A C5 H5B 103(2) . .
H5C C5 H5B 111(4) . .
O2 Li1 O1 113.0(3) 4_566 3_756
O2 Li1 O2 114.4(3) 4_566 3_766
O1 Li1 O2 115.9(3) 3_756 3_766
O2 Li1 O1 116.4(3) 4_566 .
O1 Li1 O1 93.3(3) 3_756 .
O2 Li1 O1 101.6(2) 3_766 .
O2 Li1 Li1 127.5(4) 4_566 3_756
O1 Li1 Li1 47.93(18) 3_756 3_756
O2 Li1 Li1 117.4(3) 3_766 3_756
O1 Li1 Li1 45.33(18) . 3_756
O2 Li1 Li1 79.1(3) 4_566 2_756
O1 Li1 Li1 146.9(4) 3_756 2_756
O2 Li1 Li1 37.29(9) 3_766 2_756
O1 Li1 Li1 109.1(2) . 2_756
Li1 Li1 Li1 147.2(3) 3_756 2_756
O2 Li1 Li1 38.06(18) 4_566 2_746
O1 Li1 Li1 75.52(15) 3_756 2_746
O2 Li1 Li1 130.3(3) 3_766 2_746
O1 Li1 Li1 126.9(3) . 2_746
Li1 Li1 Li1 105.6(2) 3_756 2_746
Li1 Li1 Li1 107.1(3) 2_756 2_746

loop_
_geom_bond_atom_site_label_1
_geom_bond_atom_site_label_2
_geom_bond_distance
_geom_bond_site_symmetry_2
O1 C1 1.263(3) .
O1 Li1 1.913(6) 3_756
O1 Li1 1.997(6) .
O2 C1 1.264(4) .
O2 Li1 1.904(6) 4_565
O2 Li1 1.937(6) 3_766
C1 C2 1.495(4) .
C2 C3 1.524(4) .
C2 H2A 0.90(4) .
C2 H2B 1.01(4) .
C3 C4 1.520(4) .
C3 H3B 0.99(3) .
C3 H3A 0.99(4) .
C4 C5 1.528(5) .
C4 H4A 1.12(5) .
C4 H4B 1.03(4) .
C5 H5A 1.16(4) .
C5 H5C 1.08(6) .
C5 H5B 1.06(4) .
Li1 O2 1.904(6) 4_566
Li1 O1 1.913(6) 3_756
Li1 O2 1.937(6) 3_766
Li1 Li1 2.686(11) 3_756
Li1 Li1 3.040(7) 2_756
Li1 Li1 3.040(7) 2_746
